data_2200060
loop_
_publ_author_name
'Duskova, Jarmila'
'Jiri Labsky'
'Jindrich Hasek'
'Ivana Cisarova'

_publ_section_title
;
 3-Ethoxycarbonyl-2,2,5,5-tetramethyl-1<i>H</i>-2,5-dihydropyrrol-1-yloxyl
;
_journal_issue 1
_journal_name_full 'Acta Crystallographica Section E'
_journal_page_first o85
_journal_page_last o86
_journal_paper_doi 10.1107/S1600536800019334
_journal_volume 57
_journal_year 2001
_chemical_formula_sum 'C11 H18 N O3'
_chemical_formula_weight 212.26
_chemical_melting_point 379.1(10)
_chemical_name_systematic
;
3-ethoxycarbonyl- 2,2,5,5-tetramethyl-1H-2,5-dihydropyrrol-1-yloxyl
;
_space_group_IT_number 62
_symmetry_cell_setting orthorhombic
_symmetry_space_group_name_Hall '-P 2ac 2n'
_symmetry_space_group_name_H-M 'P n m a'
_cell_angle_alpha 90.00
_cell_angle_beta 90.00
_cell_angle_gamma 90.00
_cell_formula_units_Z 4
_cell_length_a 10.4710(4)
_cell_length_b 9.3700(3)
_cell_length_c 12.3500(4)
_cell_measurement_reflns_used 12475
_cell_measurement_temperature 150
_cell_measurement_theta_max 27.5
_cell_measurement_theta_min 1.0
_cell_volume 1211.70(7)
_computing_cell_refinement 'COLLECT and DENZO'
_computing_data_collection 'COLLECT (Hooft, 1998) and DENZO (Otwinowski, 1997)'
_computing_data_reduction 'COLLECT and DENZO'
_computing_molecular_graphics 'ORTEP-3 (Farrugia, 1997)'
_computing_publication_material 'SHELXL97 and ORTEP-3'
_computing_structure_refinement 'SHELXL97 (Sheldrick, 1997)'
_computing_structure_solution 'SIR92 (Altomare et al., 1994)'
_diffrn_ambient_temperature 110
_diffrn_measured_fraction_theta_full .995
_diffrn_measured_fraction_theta_max .995
_diffrn_measurement_device_type 'Nonius KappaCCD area-detector'
_diffrn_measurement_method '\f and \w'
_diffrn_radiation_monochromator graphite
_diffrn_radiation_source 'fine-focus sealed tube'
_diffrn_radiation_type MoK\a
_diffrn_radiation_wavelength .71070
_diffrn_reflns_av_R_equivalents .028
_diffrn_reflns_limit_h_max 13
_diffrn_reflns_limit_h_min -13
_diffrn_reflns_limit_k_max 12
_diffrn_reflns_limit_k_min -12
_diffrn_reflns_limit_l_max 16
_diffrn_reflns_limit_l_min -15
_diffrn_reflns_number 15701
_diffrn_reflns_theta_full 27.45
_diffrn_reflns_theta_max 27.45
_diffrn_reflns_theta_min 3.30
_diffrn_standards_number none
_exptl_absorpt_coefficient_mu .084
_exptl_absorpt_correction_type none
_exptl_crystal_colour yellow
_exptl_crystal_density_diffrn 1.164
_exptl_crystal_density_meas ?
_exptl_crystal_density_method 'not measured'
_exptl_crystal_description prism
_exptl_crystal_F_000 460
_exptl_crystal_size_max .4
_exptl_crystal_size_mid .3
_exptl_crystal_size_min .2
_refine_diff_density_max .266
_refine_diff_density_min -.152
_refine_ls_extinction_coef .000030(10)
_refine_ls_extinction_method SHELXL97
_refine_ls_goodness_of_fit_ref 1.215
_refine_ls_hydrogen_treatment mixed
_refine_ls_matrix_type full
_refine_ls_number_parameters 123
_refine_ls_number_reflns 1462
_refine_ls_number_restraints 0
_refine_ls_restrained_S_all 1.215
_refine_ls_R_factor_all .056
_refine_ls_R_factor_gt .044
_refine_ls_shift/su_max .009
_refine_ls_shift/su_mean .002
_refine_ls_structure_factor_coef Fsqd
_refine_ls_weighting_details 'calc w = 1/[\s^2^(Fo^2^)+(0.1000P)^2^] where P = (Fo^2^+2Fc^2^)/3'
_refine_ls_weighting_scheme calc
_refine_ls_wR_factor_ref .152
_reflns_number_gt 1216
_reflns_number_total 1464
_reflns_threshold_expression I>2\s(I)
_cod_data_source_file na6018.cif
_cod_data_source_block I
_cod_depositor_comments
;
The following automatic conversions were performed:

'_chemical_melting_point' value '105-107 C' was changed to
'379.1(10)' - it was converted from degrees Celsius(C) to Kelvins(K),
the average value was taken and precision was estimated.

Automatic conversion script
Id: cif_fix_values 1646 2011-03-28 12:23:43Z adriana 

The following automatic conversions were performed:

'_chemical_melting_point' value '105-107 C' was changed to
'379.1(10)' - it was converted from degrees Celsius(C) to Kelvins(K),
the average value was taken and precision was estimated.

Automatic conversion script
Id: cif_fix_values 1715 2011-07-08 13:25:40Z adriana 

The following automatic conversions were performed:

'_exptl_crystal_density_meas' value 'not measured' was changed to '?'
- the value is perceived as not measured.

Automatic conversion script
Id: cif_fix_values 3008 2015-01-20 13:52:24Z robertas 
;
_cod_original_formula_sum 'C11 H18 N1 O3'
_cod_database_code 2200060
_cod_database_fobs_code 2200060

loop_
_symmetry_equiv_pos_as_xyz
'x, y, z'
'-x+1/2, -y, z+1/2'
'x+1/2, -y+1/2, -z+1/2'
'-x, y+1/2, -z'
'-x, -y, -z'
'x-1/2, y, -z-1/2'
'-x-1/2, y-1/2, z-1/2'
'x, -y-1/2, z'

loop_
_atom_site_label
_atom_site_fract_x
_atom_site_fract_y
_atom_site_fract_z
_atom_site_U_iso_or_equiv
_atom_site_adp_type
_atom_site_calc_flag
_atom_site_refinement_flags
_atom_site_occupancy
_atom_site_disorder_assembly
_atom_site_disorder_group
_atom_site_type_symbol
N1 -.18529(12) .2500 .62264(11) .0421(4) Uani d S 1 . . N
C2 -.14572(14) .2500 .50795(12) .0331(4) Uani d S 1 . . C
C3 -.00289(14) .2500 .52252(11) .0308(4) Uani d S 1 . . C
C4 .03176(14) .2500 .62623(11) .0326(4) Uani d S 1 . . C
C5 -.07972(13) .2500 .70199(13) .0340(4) Uani d S 1 . . C
O6 -.30192(11) .2500 .65080(11) .0662(5) Uani d S 1 . . O
C7 -.19680(13) .11609(12) .45207(11) .0462(4) Uani d . 1 . . C
C8 .08547(15) .2500 .42918(12) .0346(4) Uani d S 1 . . C
O9 .05073(12) .2500 .33631(10) .0522(4) Uani d S 1 . . O
O10 .20763(11) .2500 .45910(8) .0403(4) Uani d S 1 . . O
C11 .30171(17) .2500 .37204(15) .0532(5) Uani d S 1 . . C
C12 .4288(2) .2500 .4199(2) .0906(10) Uani d S 1 . . C
C13 -.08471(13) .38400(10) .77207(10) .0426(4) Uani d . 1 . . C
H1 .1239(17) .2500 .6551(15) .044(5) Uiso d S 1 . . H
H2 -.0108(13) .3868(13) .8198(12) .051(3) Uiso d . 1 . . H
H3 -.0784(12) .4699(17) .7274(11) .054(4) Uiso d . 1 . . H
H4 -.2888(15) .1179(15) .4577(10) .050(4) Uiso d . 1 . . H
H5 -.1663(14) .3828(15) .8143(14) .059(4) Uiso d . 1 . . H
H6 -.1693(13) .1170(16) .3737(13) .060(4) Uiso d . 1 . . H
H7 -.1639(12) .0314(17) .4861(12) .052(3) Uiso d . 1 . . H
H8 .492(2) .2500 .358(2) .083(8) Uiso d S 1 . . H
H9 .2852(16) .162(2) .3302(15) .081(5) Uiso d . 1 . . H
H10 .446(2) .179(3) .475(2) .138(10) Uiso d . 1 . . H

loop_
_atom_site_aniso_label
_atom_site_aniso_U_11
_atom_site_aniso_U_22
_atom_site_aniso_U_33
_atom_site_aniso_U_12
_atom_site_aniso_U_13
_atom_site_aniso_U_23
N1 .0289(7) .0623(9) .0350(8) .000 .0006(5) .000
C2 .0346(8) .0341(7) .0306(8) .000 -.0039(6) .000
C3 .0378(8) .0259(7) .0287(9) .000 .0010(5) .000
C4 .0319(8) .0368(7) .0291(8) .000 .0016(6) .000
C5 .0313(7) .0412(8) .0295(8) .000 .0004(6) .000
O6 .0269(7) .1213(13) .0503(9) .000 .0041(5) .000
C7 .0480(8) .0370(7) .0536(8) -.0059(5) -.0075(6) -.0039(5)
C8 .0441(9) .0310(7) .0287(8) .000 .0033(6) .000
O9 .0583(8) .0714(8) .0268(7) .000 .0008(5) .000
O10 .0392(7) .0527(7) .0288(6) .000 .0099(4) .000
C11 .0478(11) .0773(14) .0343(10) .000 .0155(7) .000
C12 .0468(12) .183(3) .0422(13) .000 .0162(10) .000
C13 .0462(7) .0436(7) .0380(7) .0028(5) .0054(5) -.0039(5)

loop_
_atom_type_symbol
_atom_type_description
_atom_type_scat_dispersion_real
_atom_type_scat_dispersion_imag
_atom_type_scat_source
C C .0033 .0016 'International Tables Vol C Tables 4.2.6.8 and 6.1.1.4'
H H .0000 .0000 'International Tables Vol C Tables 4.2.6.8 and 6.1.1.4'
O O .0106 .0060 'International Tables Vol C Tables 4.2.6.8 and 6.1.1.4'
N N .0061 .0033 'International Tables Vol C Tables 4.2.6.8 and 6.1.1.4'

loop_
_geom_angle_atom_site_label_1
_geom_angle_atom_site_label_2
_geom_angle_atom_site_label_3
_geom_angle_site_symmetry_1
_geom_angle_site_symmetry_3
_geom_angle
_geom_angle_publ_flag
O6 N1 C5 . . 122.50(10) yes
O6 N1 C2 . . 122.20(10) no
C5 N1 C2 . . 115.20(10) yes
N1 C2 C3 . . 99.40(10) yes
N1 C2 C7 . . 109.58(9) yes
C3 C2 C7 . . 113.66(8) yes
N1 C2 C7 . 8_565 109.57(9) no
C3 C2 C7 . 8_565 113.66(8) no
C7 C2 C7 . 8_565 110.30(10) yes
C4 C3 C8 . . 125.40(10) yes
C4 C3 C2 . . 112.70(10) yes
C8 C3 C2 . . 121.90(10) no
C3 C4 C5 . . 112.90(10) yes
C3 C4 H1 . . 126.0(10) no
C5 C4 H1 . . 121.0(10) no
N1 C5 C4 . . 99.70(10) yes
N1 C5 C13 . 8_565 110.53(8) no
C4 C5 C13 . 8_565 112.42(8) no
N1 C5 C13 . . 110.53(8) yes
C4 C5 C13 . . 112.42(8) yes
C13 C5 C13 8_565 . 110.70(10) yes
C2 C7 H4 . . 107.6(8) no
C2 C7 H6 . . 109.0(9) no
H4 C7 H6 . . 111.0(10) no
C2 C7 H7 . . 110.8(9) no
H4 C7 H7 . . 110.0(10) no
H6 C7 H7 . . 109.0(10) no
O9 C8 O10 . . 123.70(10) yes
O9 C8 C3 . . 123.60(10) yes
O10 C8 C3 . . 112.60(10) yes
C8 O10 C11 . . 116.40(10) yes
O10 C11 C12 . . 108.5(2) yes
O10 C11 H9 . . 106.0(10) no
C12 C11 H9 . . 112.0(10) no
C11 C12 H8 . . 108(2) no
C11 C12 H10 . . 118(2) no
H8 C12 H10 . . 114(2) no
C5 C13 H2 . . 109.8(7) no
C5 C13 H3 . . 110.8(8) no
H2 C13 H3 . . 105.0(10) no
C5 C13 H5 . . 108.4(8) no
H2 C13 H5 . . 111.0(10) no
H3 C13 H5 . . 111.0(10) no

loop_
_geom_bond_atom_site_label_1
_geom_bond_atom_site_label_2
_geom_bond_site_symmetry_2
_geom_bond_distance
_geom_bond_publ_flag
N1 O6 . 1.270(2) yes
N1 C5 . 1.477(2) yes
N1 C2 . 1.476(2) yes
C2 C3 . 1.506(2) yes
C2 C7 . 1.5290(10) yes
C2 C7 8_565 1.5290(10) no
C3 C4 . 1.331(2) yes
C3 C8 . 1.478(2) yes
C4 C5 . 1.496(2) yes
C4 H1 . 1.029(18) no
C5 C13 8_565 1.5260(10) no
C5 C13 . 1.5260(10) yes
C7 H4 . .97(2) no
C7 H6 . 1.01(2) no
C7 H7 . .96(2) no
C8 O9 . 1.203(2) yes
C8 O10 . 1.331(2) yes
O10 C11 . 1.458(2) yes
C11 C12 . 1.456(3) yes
C11 H9 . .99(2) no
C12 H8 . 1.01(3) no
C12 H10 . .97(3) no
C13 H2 . .97(2) no
C13 H3 . .980(10) no
C13 H5 . 1.00(2) no
